data_7204253
loop_
_publ_author_name
'Christine E. Elliott'
'David O. Miller'
'D. Jean Burnell'

_publ_section_title
;
 Synthesis of 6-alkyl analogues of the 1-azabicyclo[4.3.0]nonan-2-one
 system by a strategy of geminal acylation and Beckmann rearrangement
;
_journal_issue 2
_journal_name_full 'J. Chem. Soc., Perkin Trans. 1'
_journal_page_first 217
_journal_page_last 226
_journal_paper_doi 10.1039/b108164k
_journal_year 2002
_chemical_formula_sum 'C14 H23 N O2'
_chemical_formula_weight 237.34
_space_group_IT_number 29
_symmetry_cell_setting orthorhombic
_symmetry_Int_Tables_number 29
_symmetry_space_group_name_Hall 'P 2c -2ac'
_symmetry_space_group_name_H-M 'P c a 21'
_cell_angle_alpha 90
_cell_angle_beta 90.0(5)
_cell_angle_gamma 90
_cell_formula_units_Z 8
_cell_length_a 20.714(1)
_cell_length_b 6.033(1)
_cell_length_c 21.606(1)
_cell_measurement_reflns_used 24
_cell_measurement_temperature 299.2
_cell_measurement_theta_max 29.9
_cell_measurement_theta_min 24.3
_cell_volume 2700.0(5)
_computing_cell_refinement 'MSC/AFC Diffractometer Control'
_computing_data_collection 'MSC/AFC Diffractometer Control'
_computing_data_reduction 'teXsan for Windows (MSC, 1997)'
_computing_publication_material 'teXsan for Windows (MSC, 1997)'
_computing_structure_refinement 'teXsan for Windows (MSC, 1997)'
_computing_structure_solution
;
SHELX97 (Sheldrick, 1997)
;
_diffrn_ambient_temperature 299.2
_diffrn_measurement_device 'Rigaku AFC6S'
_diffrn_measurement_method \w-2\q
_diffrn_orient_matrix_UB_11 -0.01992
_diffrn_orient_matrix_UB_12 -0.00654
_diffrn_orient_matrix_UB_13 -0.04212
_diffrn_orient_matrix_UB_21 0.04380
_diffrn_orient_matrix_UB_22 0.01184
_diffrn_orient_matrix_UB_23 -0.01918
_diffrn_orient_matrix_UB_31 0.00393
_diffrn_orient_matrix_UB_32 -0.16521
_diffrn_orient_matrix_UB_33 0.00029
_diffrn_radiation_detector 'scintillation counter'
_diffrn_radiation_monochromator graphite
_diffrn_radiation_source 'X-ray tube'
_diffrn_radiation_type 'Cu K\a'
_diffrn_radiation_wavelength 1.5418
_diffrn_reflns_av_R_equivalents 0.00000
_diffrn_reflns_av_sigmaI/netI 0.081
_diffrn_reflns_limit_h_max 23
_diffrn_reflns_limit_h_min 0
_diffrn_reflns_limit_k_max 6
_diffrn_reflns_limit_k_min 0
_diffrn_reflns_limit_l_max 0
_diffrn_reflns_limit_l_min -24
_diffrn_reflns_number 2372
_diffrn_reflns_reduction_process 'Lp corrections applied'
_diffrn_reflns_theta_max 60.07
_diffrn_reflns_theta_min 2.95
_diffrn_standards_decay_% 0.68
_diffrn_standards_interval_count 150
_diffrn_standards_number 3
_exptl_absorpt_coefficient_mu 0.610
_exptl_absorpt_correction_T_max 1.000
_exptl_absorpt_correction_T_min 0.796
_exptl_absorpt_correction_type
;
\y scans (North,Phillips & Matthews, 1968)
;
_exptl_crystal_colour colourless
_exptl_crystal_density_diffrn 1.168
_exptl_crystal_density_meas ?
_exptl_crystal_description plate
_exptl_crystal_F_000 1040.00
_exptl_crystal_size_max 0.42
_exptl_crystal_size_mid 0.20
_exptl_crystal_size_min 0.10
_refine_diff_density_max 0.00
_refine_diff_density_min -0.25
_refine_ls_extinction_method none
_refine_ls_goodness_of_fit_all 3.464
_refine_ls_goodness_of_fit_ref 4.030
_refine_ls_hydrogen_treatment noref
_refine_ls_matrix_type full
_refine_ls_number_constraints 0
_refine_ls_number_parameters 306
_refine_ls_number_reflns 1540
_refine_ls_number_restraints 0
_refine_ls_R_factor_all 0.1332
_refine_ls_R_factor_gt 0.0940
_refine_ls_shift/su_max 0.0100
_refine_ls_shift/su_mean 0.0010
_refine_ls_structure_factor_coef F
_refine_ls_weighting_details 'w = 1/[\s^2^(Fo) + 0.00010|Fo|^2^]'
_refine_ls_weighting_scheme sigma
_refine_ls_wR_factor_all 0.1110
_refine_ls_wR_factor_ref 0.1080
_reflns_number_gt 1540
_reflns_number_total 2372
_reflns_threshold_expression I>2.00\s(I)
_cod_data_source_file b108164k.txt
_cod_data_source_block '_CEE97e-1_________________'
_cod_original_cell_volume 2699.9(4)
_cod_original_sg_symbol_H-M 'P c a 21   '
_cod_original_formula_sum 'C14 H23 N O2 '
_cod_database_code 7204253

loop_
_symmetry_equiv_pos_as_xyz
'   +x,   +y,   +z'
'   -x,   -y,1/2+z'
'1/2-x,   +y,1/2+z'
'1/2+x,   -y,   +z'

loop_
_atom_site_label
_atom_site_fract_x
_atom_site_fract_y
_atom_site_fract_z
_atom_site_U_iso_or_equiv
_atom_site_occupancy
_atom_site_refinement_flags
_atom_site_adp_type
_atom_site_calc_flag
_atom_site_calc_attached_atom
O(1) 0.4314(2) 0.8288(9) 0.0822 0.071(2) 1.000 . Uani d ?
O(2) 0.5667(2) 0.1216(9) 0.0072(3) 0.073(2) 1.000 . Uani d ?
O(3) 0.3267(2) 0.6918(9) -0.0420(2) 0.076(2) 1.000 . Uani d ?
O(4) 0.1910(2) 1.391(1) 0.0413(3) 0.078(2) 1.000 . Uani d ?
N(1) 0.4487(2) 0.542(1) 0.0138(3) 0.048(2) 1.000 . Uani d ?
N(2) 0.3088(2) 0.961(1) 0.0302(4) 0.057(2) 1.000 . Uani d ?
C(1) 0.4656(3) 0.674(1) 0.0615(4) 0.057(2) 1.000 . Uani d ?
C(2) 0.5318(3) 0.618(2) 0.0895(4) 0.064(3) 1.000 . Uani d ?
C(3) 0.5416(4) 0.373(2) 0.0873(4) 0.070(3) 1.000 . Uani d ?
C(4) 0.5353(3) 0.280(1) 0.0233(4) 0.053(2) 1.000 . Uani d ?
C(5) 0.4893(3) 0.398(1) -0.0203(4) 0.043(2) 1.000 . Uani d ?
C(6) 0.4455(3) 0.235(1) -0.0562(4) 0.048(2) 1.000 . Uani d ?
C(7) 0.4796(3) 0.105(1) -0.1075(4) 0.053(2) 1.000 . Uani d ?
C(8) 0.5144(3) 0.258(1) -0.1537(4) 0.045(2) 1.000 . Uani d ?
C(9) 0.5624(3) 0.393(1) -0.1172(4) 0.047(2) 1.000 . Uani d ?
C(10) 0.5301(3) 0.5246(9) -0.0682(4) 0.034(2) 1.000 . Uani d ?
C(11) 0.5455(3) 0.136(1) -0.2107(4) 0.062(2) 1.000 . Uani d ?
C(12) 0.4965(5) -0.013(2) -0.2412(5) 0.088(4) 1.000 . Uani d ?
C(13) 0.5663(4) 0.309(2) -0.2581(4) 0.089(3) 1.000 . Uani d ?
C(14) 0.6042(4) -0.000(1) -0.1960(5) 0.077(3) 1.000 . Uani d ?
C(15) 0.2920(3) 0.839(1) -0.0199(4) 0.057(2) 1.000 . Uani d ?
C(16) 0.2267(3) 0.892(1) -0.0466(4) 0.060(2) 1.000 . Uani d ?
C(17) 0.2159(3) 1.135(1) -0.0422(4) 0.062(2) 1.000 . Uani d ?
C(18) 0.2196(3) 1.224(1) 0.0238(4) 0.051(2) 1.000 . Uani d ?
C(19) 0.2659(3) 1.096(1) 0.0676(4) 0.042(2) 1.000 . Uani d ?
C(20) 0.2279(3) 0.958(1) 0.1113(5) 0.056(2) 1.000 . Uani d ?
C(21) 0.1922(3) 1.077(1) 0.1620(4) 0.050(2) 1.000 . Uani d ?
C(22) 0.2394(3) 1.224(1) 0.2004(4) 0.043(2) 1.000 . Uani d ?
C(23) 0.2753(3) 1.385(1) 0.1562(4) 0.050(2) 1.000 . Uani d ?
C(24) 0.3091(3) 1.252(1) 0.1041(4) 0.056(2) 1.000 . Uani d ?
C(25) 0.2077(3) 1.344(1) 0.2574(4) 0.051(2) 1.000 . Uani d ?
C(26) 0.2573(4) 1.496(1) 0.2893(4) 0.060(3) 1.000 . Uani d ?
C(27) 0.1872(3) 1.162(1) 0.3034(4) 0.067(2) 1.000 . Uani d ?
C(28) 0.1498(3) 1.486(1) 0.2346(4) 0.055(2) 1.000 . Uani d ?
H(1) 0.5648 0.6913 0.0653 0.079 1.000 . Uiso c ?
H(2) 0.5338 0.6730 0.1305 0.079 1.000 . Uiso c ?
H(3) 0.5830 0.3346 0.1028 0.088 1.000 . Uiso c ?
H(4) 0.5095 0.3019 0.1131 0.088 1.000 . Uiso c ?
H(5) 0.4285 0.1313 -0.0269 0.063 1.000 . Uiso c ?
H(6) 0.4114 0.3169 -0.0738 0.063 1.000 . Uiso c ?
H(7) 0.5104 0.0083 -0.0889 0.063 1.000 . Uiso c ?
H(8) 0.4483 0.0204 -0.1288 0.063 1.000 . Uiso c ?
H(9) 0.4830 0.3602 -0.1687 0.058 1.000 . Uiso c ?
H(10) 0.5924 0.2950 -0.0974 0.055 1.000 . Uiso c ?
H(11) 0.5849 0.4894 -0.1439 0.055 1.000 . Uiso c ?
H(12) 0.5032 0.6293 -0.0887 0.046 1.000 . Uiso c ?
H(13) 0.5634 0.6039 -0.0465 0.046 1.000 . Uiso c ?
H(14) 0.4705 -0.0930 -0.2137 0.109 1.000 . Uiso c ?
H(15) 0.4675 0.0749 -0.2680 0.109 1.000 . Uiso c ?
H(16) 0.5176 -0.1163 -0.2691 0.109 1.000 . Uiso c ?
H(17) 0.5837 0.4353 -0.2368 0.107 1.000 . Uiso c ?
H(18) 0.5985 0.2475 -0.2837 0.107 1.000 . Uiso c ?
H(19) 0.5304 0.3540 -0.2819 0.107 1.000 . Uiso c ?
H(20) 0.6083 -0.0081 -0.1482 0.114 1.000 . Uiso c ?
H(21) 0.6022 -0.1431 -0.2090 0.114 1.000 . Uiso c ?
H(22) 0.6427 0.0733 -0.2078 0.114 1.000 . Uiso c ?
H(23) 0.2246 0.8464 -0.0887 0.071 1.000 . Uiso c ?
H(24) 0.1939 0.8172 -0.0237 0.071 1.000 . Uiso c ?
H(25) 0.2483 1.2024 -0.0669 0.074 1.000 . Uiso c ?
H(26) 0.1747 1.1636 -0.0593 0.074 1.000 . Uiso c ?
H(27) 0.1968 0.8837 0.0870 0.057 1.000 . Uiso c ?
H(28) 0.2565 0.8586 0.1298 0.057 1.000 . Uiso c ?
H(29) 0.1584 1.1644 0.1454 0.065 1.000 . Uiso c ?
H(30) 0.1733 0.9665 0.1890 0.065 1.000 . Uiso c ?
H(31) 0.2710 1.1293 0.2174 0.053 1.000 . Uiso c ?
H(32) 0.2446 1.4868 0.1391 0.062 1.000 . Uiso c ?
H(33) 0.3061 1.4684 0.1799 0.062 1.000 . Uiso c ?
H(34) 0.3429 1.1687 0.1230 0.067 1.000 . Uiso c ?
H(35) 0.3273 1.3563 0.0762 0.067 1.000 . Uiso c ?
H(36) 0.2528 1.4811 0.3318 0.073 1.000 . Uiso c ?
H(37) 0.2983 1.4520 0.2753 0.073 1.000 . Uiso c ?
H(38) 0.2485 1.6441 0.2764 0.073 1.000 . Uiso c ?
H(39) 0.1910 1.2088 0.3452 0.083 1.000 . Uiso c ?
H(40) 0.1437 1.1155 0.2960 0.083 1.000 . Uiso c ?
H(41) 0.2146 1.0329 0.2979 0.083 1.000 . Uiso c ?
H(42) 0.1289 1.5446 0.2737 0.058 1.000 . Uiso c ?
H(43) 0.1652 1.6086 0.2135 0.058 1.000 . Uiso c ?
H(44) 0.1211 1.4008 0.2147 0.058 1.000 . Uiso c ?
H(46) 0.3435 0.9169 0.0489 0.069 1.000 . Uiso c ?
H(45) 0.4045 0.5601 -0.0008 0.056 1.000 . Uiso c ?

loop_
_atom_site_aniso_label
_atom_site_aniso_U_11
_atom_site_aniso_U_22
_atom_site_aniso_U_33
_atom_site_aniso_U_12
_atom_site_aniso_U_13
_atom_site_aniso_U_23
O(1) 0.061(3) 0.102(4) 0.051(3) 0.036(3) -0.011(2) -0.022(3)
O(2) 0.081(4) 0.064(3) 0.073(4) 0.028(3) -0.003(3) 0.012(3)
O(3) 0.059(3) 0.093(4) 0.074(3) 0.039(3) -0.012(3) -0.037(3)
O(4) 0.080(3) 0.097(4) 0.058(3) 0.044(3) -0.004(3) -0.003(3)
N(1) 0.026(2) 0.080(4) 0.037(3) 0.007(3) -0.005(2) -0.005(3)
N(2) 0.026(2) 0.088(5) 0.056(4) 0.014(3) -0.007(3) -0.019(4)
C(1) 0.043(4) 0.087(6) 0.041(4) 0.006(4) 0.001(3) 0.006(4)
C(2) 0.041(4) 0.098(7) 0.051(5) 0.008(5) -0.009(3) -0.007(5)
C(3) 0.072(5) 0.096(7) 0.043(5) 0.011(5) -0.014(4) -0.006(5)
C(4) 0.047(4) 0.066(5) 0.048(4) 0.007(4) 0.005(3) 0.019(4)
C(5) 0.040(3) 0.040(4) 0.048(4) 0.005(3) -0.007(3) 0.004(3)
C(6) 0.043(3) 0.049(4) 0.052(4) -0.004(3) 0.011(3) 0.003(3)
C(7) 0.047(4) 0.039(4) 0.072(5) -0.014(3) -0.002(4) -0.007(4)
C(8) 0.036(3) 0.053(4) 0.045(4) 0.005(3) 0.001(3) -0.002(3)
C(9) 0.057(4) 0.032(3) 0.052(4) -0.016(3) 0.012(3) 0.002(3)
C(10) 0.040(3) 0.045(4) 0.017(3) -0.001(3) -0.002(3) 0.003(3)
C(11) 0.048(4) 0.092(6) 0.047(4) 0.012(4) -0.001(3) -0.015(4)
C(12) 0.063(5) 0.098(8) 0.104(9) 0.003(5) -0.002(6) -0.047(6)
C(13) 0.079(6) 0.138(9) 0.049(5) -0.000(6) 0.003(4) 0.003(5)
C(14) 0.063(5) 0.097(8) 0.070(6) 0.028(4) 0.017(5) -0.003(5)
C(15) 0.044(4) 0.081(5) 0.045(4) 0.006(4) -0.004(3) -0.001(4)
C(16) 0.041(4) 0.098(6) 0.042(4) 0.032(4) -0.010(3) -0.032(4)
C(17) 0.057(4) 0.092(7) 0.037(4) 0.017(5) -0.013(4) 0.016(4)
C(18) 0.043(4) 0.056(4) 0.053(4) 0.011(3) 0.008(3) 0.010(4)
C(19) 0.037(3) 0.046(4) 0.042(4) 0.007(3) -0.005(3) -0.002(3)
C(20) 0.040(4) 0.059(4) 0.069(6) -0.006(4) -0.004(4) 0.002(4)
C(21) 0.040(3) 0.067(4) 0.042(4) -0.009(4) -0.006(3) 0.002(4)
C(22) 0.037(3) 0.044(4) 0.049(4) 0.001(3) -0.008(3) -0.000(3)
C(23) 0.048(4) 0.055(4) 0.047(4) -0.004(4) 0.005(3) -0.006(4)
C(24) 0.043(4) 0.058(5) 0.068(5) -0.006(4) 0.001(3) -0.006(4)
C(25) 0.063(4) 0.041(4) 0.049(4) 0.001(3) 0.004(3) -0.004(3)
C(26) 0.067(5) 0.066(6) 0.046(5) -0.002(4) -0.002(4) -0.026(4)
C(27) 0.061(4) 0.097(6) 0.044(4) -0.012(5) 0.007(4) -0.009(4)
C(28) 0.040(4) 0.071(6) 0.055(5) 0.008(3) 0.011(4) -0.004(4)

loop_
_atom_type_symbol
_atom_type_oxidation_number
_atom_type_number_in_cell
_atom_type_scat_dispersion_real
_atom_type_scat_dispersion_imag
_atom_type_scat_source
C 0 112 0.017 0.009
;International Tables for Crystallography
(1992, Vol. C, Table 6.1.1.2)
;
H 0 184 0.000 0.000
;International Tables for Crystallography
(1992, Vol. C, Table 6.1.1.2)
;
N 0 8 0.029 0.018
;International Tables for Crystallography
(1992, Vol. C, Table 6.1.1.2)
;
O 0 16 0.047 0.032
;International Tables for Crystallography
(1992, Vol. C, Table 6.1.1.2)
;

loop_
_geom_angle_atom_site_label_1
_geom_angle_atom_site_label_2
_geom_angle_atom_site_label_3
_geom_angle
_geom_angle_site_symmetry_1
_geom_angle_site_symmetry_2
_geom_angle_site_symmetry_3
_geom_angle_publ_flag
C(1) N(1) C(5) 127(1) . . . ?
C(1) N(1) H(45) 115.2 . . . no
C(5) N(1) H(45) 117.2 . . . no
C(15) N(2) C(19) 126(1) . . . ?
C(15) N(2) H(46) 114.7 . . . no
C(19) N(2) H(46) 114.9 . . . no
O(1) C(1) N(1) 124(1) . . . ?
O(1) C(1) C(2) 122(1) . . . ?
N(1) C(1) C(2) 114(1) . . . ?
C(1) C(2) C(3) 109(1) . . . ?
C(1) C(2) H(1) 108.3 . . . no
C(1) C(2) H(2) 109.2 . . . no
C(3) C(2) H(1) 109.8 . . . no
C(3) C(2) H(2) 111.8 . . . no
H(1) C(2) H(2) 108.4 . . . no
C(2) C(3) C(4) 113(1) . . . ?
C(2) C(3) H(3) 110.8 . . . no
C(2) C(3) H(4) 109.1 . . . no
C(4) C(3) H(3) 108.2 . . . no
C(4) C(3) H(4) 107.7 . . . no
H(3) C(3) H(4) 108.0 . . . no
O(2) C(4) C(3) 121(1) . . . ?
O(2) C(4) C(5) 122(1) . . . ?
C(3) C(4) C(5) 117(1) . . . ?
N(1) C(5) C(4) 110(1) . . . ?
N(1) C(5) C(6) 107.7(9) . . . ?
N(1) C(5) C(10) 112(1) . . . ?
C(4) C(5) C(6) 113(1) . . . ?
C(4) C(5) C(10) 108(1) . . . ?
C(6) C(5) C(10) 108(1) . . . ?
C(5) C(6) C(7) 115(1) . . . ?
C(5) C(6) H(5) 107.3 . . . no
C(5) C(6) H(6) 107.8 . . . no
C(7) C(6) H(5) 108.4 . . . no
C(7) C(6) H(6) 108.9 . . . no
H(5) C(6) H(6) 109.6 . . . no
C(6) C(7) C(8) 112(1) . . . ?
C(6) C(7) H(7) 108.5 . . . no
C(6) C(7) H(8) 108.2 . . . no
C(8) C(7) H(7) 109.1 . . . no
C(8) C(7) H(8) 109.1 . . . no
H(7) C(7) H(8) 109.8 . . . no
C(7) C(8) C(9) 107(1) . . . ?
C(7) C(8) C(11) 115(1) . . . ?
C(7) C(8) H(9) 106.8 . . . no
C(9) C(8) C(11) 113(1) . . . ?
C(9) C(8) H(9) 106.3 . . . no
C(11) C(8) H(9) 108.6 . . . no
C(8) C(9) C(10) 111(1) . . . ?
C(8) C(9) H(10) 109.2 . . . no
C(8) C(9) H(11) 109.9 . . . no
C(10) C(9) H(10) 107.6 . . . no
C(10) C(9) H(11) 109.2 . . . no
H(10) C(9) H(11) 109.5 . . . no
C(5) C(10) C(9) 117(1) . . . ?
C(5) C(10) H(12) 108.7 . . . no
C(5) C(10) H(13) 108.3 . . . no
C(9) C(10) H(12) 106.7 . . . no
C(9) C(10) H(13) 106.9 . . . no
H(12) C(10) H(13) 108.5 . . . no
C(8) C(11) C(12) 110(1) . . . ?
C(8) C(11) C(13) 109(1) . . . ?
C(8) C(11) C(14) 115(1) . . . ?
C(12) C(11) C(13) 108(2) . . . ?
C(12) C(11) C(14) 108(1) . . . ?
C(13) C(11) C(14) 107(1) . . . ?
C(11) C(12) H(14) 114.6 . . . no
C(11) C(12) H(15) 110.1 . . . no
C(11) C(12) H(16) 110.6 . . . no
H(14) C(12) H(15) 107.3 . . . no
H(14) C(12) H(16) 109.1 . . . no
H(15) C(12) H(16) 104.7 . . . no
C(11) C(13) H(17) 109.2 . . . no
C(11) C(13) H(18) 109.0 . . . no
C(11) C(13) H(19) 110.0 . . . no
H(17) C(13) H(18) 109.0 . . . no
H(17) C(13) H(19) 109.0 . . . no
H(18) C(13) H(19) 110.6 . . . no
C(11) C(14) H(20) 107.6 . . . no
C(11) C(14) H(21) 114.6 . . . no
C(11) C(14) H(22) 111.8 . . . no
H(20) C(14) H(21) 105.5 . . . no
H(20) C(14) H(22) 102.7 . . . no
H(21) C(14) H(22) 113.5 . . . no
O(3) C(15) N(2) 123(1) . . . ?
O(3) C(15) C(16) 122(1) . . . ?
N(2) C(15) C(16) 115(1) . . . ?
C(15) C(16) C(17) 108(1) . . . ?
C(15) C(16) H(23) 110.4 . . . no
C(15) C(16) H(24) 110.0 . . . no
C(17) C(16) H(23) 109.7 . . . no
C(17) C(16) H(24) 109.0 . . . no
H(23) C(16) H(24) 109.2 . . . no
C(16) C(17) C(18) 113(1) . . . ?
C(16) C(17) H(25) 106.1 . . . no
C(16) C(17) H(26) 106.8 . . . no
C(18) C(17) H(25) 109.9 . . . no
C(18) C(17) H(26) 110.3 . . . no
H(25) C(17) H(26) 110.1 . . . no
O(4) C(18) C(17) 124(1) . . . ?
O(4) C(18) C(19) 121(1) . . . ?
C(17) C(18) C(19) 115(1) . . . ?
N(2) C(19) C(18) 109(1) . . . ?
N(2) C(19) C(20) 111(1) . . . ?
N(2) C(19) C(24) 106(1) . . . ?
C(18) C(19) C(20) 110(1) . . . ?
C(18) C(19) C(24) 112(1) . . . ?
C(20) C(19) C(24) 109(1) . . . ?
C(19) C(20) C(21) 117(1) . . . ?
C(19) C(20) H(27) 105.9 . . . no
C(19) C(20) H(28) 107.4 . . . no
C(21) C(20) H(27) 107.2 . . . no
C(21) C(20) H(28) 107.9 . . . no
H(27) C(20) H(28) 111.4 . . . no
C(20) C(21) C(22) 110(1) . . . ?
C(20) C(21) H(29) 110.6 . . . no
C(20) C(21) H(30) 107.9 . . . no
C(22) C(21) H(29) 110.5 . . . no
C(22) C(21) H(30) 109.0 . . . no
H(29) C(21) H(30) 108.3 . . . no
C(21) C(22) C(23) 109(1) . . . ?
C(21) C(22) C(25) 115(1) . . . ?
C(21) C(22) H(31) 107.4 . . . no
C(23) C(22) C(25) 113(1) . . . ?
C(23) C(22) H(31) 106.6 . . . no
C(25) C(22) H(31) 105.2 . . . no
C(22) C(23) C(24) 110(1) . . . ?
C(22) C(23) H(32) 108.7 . . . no
C(22) C(23) H(33) 108.7 . . . no
C(24) C(23) H(32) 110.5 . . . no
C(24) C(23) H(33) 111.0 . . . no
H(32) C(23) H(33) 108.0 . . . no
C(19) C(24) C(23) 116(1) . . . ?
C(19) C(24) H(34) 109.3 . . . no
C(19) C(24) H(35) 108.3 . . . no
C(23) C(24) H(34) 107.0 . . . no
C(23) C(24) H(35) 107.3 . . . no
H(34) C(24) H(35) 109.1 . . . no
C(22) C(25) C(26) 110(1) . . . ?
C(22) C(25) C(27) 107(1) . . . ?
C(22) C(25) C(28) 109(1) . . . ?
C(26) C(25) C(27) 109(1) . . . ?
C(26) C(25) C(28) 109(1) . . . ?
C(27) C(25) C(28) 113(1) . . . ?
C(25) C(26) H(36) 108.6 . . . no
C(25) C(26) H(37) 106.8 . . . no
C(25) C(26) H(38) 107.5 . . . no
H(36) C(26) H(37) 112.4 . . . no
H(36) C(26) H(38) 111.2 . . . no
H(37) C(26) H(38) 110.1 . . . no
C(25) C(27) H(39) 112.4 . . . no
C(25) C(27) H(40) 111.2 . . . no
C(25) C(27) H(41) 109.3 . . . no
H(39) C(27) H(40) 109.0 . . . no
H(39) C(27) H(41) 107.7 . . . no
H(40) C(27) H(41) 106.9 . . . no
C(25) C(28) H(42) 104.8 . . . no
C(25) C(28) H(43) 109.3 . . . no
C(25) C(28) H(44) 110.3 . . . no
H(42) C(28) H(43) 106.3 . . . no
H(42) C(28) H(44) 108.5 . . . no
H(43) C(28) H(44) 116.8 . . . no

loop_
_geom_bond_atom_site_label_1
_geom_bond_atom_site_label_2
_geom_bond_distance
_geom_bond_site_symmetry_1
_geom_bond_site_symmetry_2
_geom_bond_publ_flag
O(1) C(1) 1.25(2) . . ?
O(2) C(4) 1.21(2) . . ?
O(3) C(15) 1.24(2) . . ?
O(4) C(18) 1.23(1) . . ?
N(1) C(1) 1.35(2) . . ?
N(1) C(5) 1.42(2) . . ?
N(1) H(45) 0.97 . . no
N(2) C(15) 1.35(2) . . ?
N(2) C(19) 1.45(2) . . ?
N(2) H(46) 0.87 . . no
C(1) C(2) 1.54(2) . . ?
C(2) C(3) 1.49(3) . . ?
C(2) H(1) 0.97 . . no
C(2) H(2) 0.95 . . no
C(3) C(4) 1.50(2) . . ?
C(3) H(3) 0.95 . . no
C(3) H(4) 0.97 . . no
C(4) C(5) 1.52(2) . . ?
C(5) C(6) 1.55(2) . . ?
C(5) C(10) 1.54(2) . . ?
C(6) C(7) 1.53(2) . . ?
C(6) H(5) 0.96 . . no
C(6) H(6) 0.94 . . no
C(7) C(8) 1.54(2) . . ?
C(7) H(7) 0.95 . . no
C(7) H(8) 0.94 . . no
C(8) C(9) 1.51(2) . . ?
C(8) C(11) 1.57(2) . . ?
C(8) H(9) 0.95 . . no
C(9) C(10) 1.48(2) . . ?
C(9) H(10) 0.96 . . no
C(9) H(11) 0.94 . . no
C(10) H(12) 0.95 . . no
C(10) H(13) 0.96 . . no
C(11) C(12) 1.51(2) . . ?
C(11) C(13) 1.52(2) . . ?
C(11) C(14) 1.50(2) . . ?
C(12) H(14) 0.94 . . no
C(12) H(15) 0.99 . . no
C(12) H(16) 0.97 . . no
C(13) H(17) 0.96 . . no
C(13) H(18) 0.94 . . no
C(13) H(19) 0.94 . . no
C(14) H(20) 1.04 . . no
C(14) H(21) 0.91 . . no
C(14) H(22) 0.95 . . no
C(15) C(16) 1.50(2) . . ?
C(16) C(17) 1.49(2) . . ?
C(16) H(23) 0.95 . . no
C(16) H(24) 0.95 . . no
C(17) C(18) 1.53(2) . . ?
C(17) H(25) 0.95 . . no
C(17) H(26) 0.94 . . no
C(18) C(19) 1.55(2) . . ?
C(19) C(20) 1.48(2) . . ?
C(19) C(24) 1.52(2) . . ?
C(20) C(21) 1.50(2) . . ?
C(20) H(27) 0.94 . . no
C(20) H(28) 0.93 . . no
C(21) C(22) 1.56(2) . . ?
C(21) H(29) 0.95 . . no
C(21) H(30) 0.97 . . no
C(22) C(23) 1.55(2) . . ?
C(22) C(25) 1.57(2) . . ?
C(22) H(31) 0.94 . . no
C(23) C(24) 1.55(2) . . ?
C(23) H(32) 0.96 . . no
C(23) H(33) 0.96 . . no
C(24) H(34) 0.95 . . no
C(24) H(35) 0.95 . . no
C(25) C(26) 1.54(2) . . ?
C(25) C(27) 1.54(2) . . ?
C(25) C(28) 1.56(2) . . ?
C(26) H(36) 0.93 . . no
C(26) H(37) 0.94 . . no
C(26) H(38) 0.95 . . no
C(27) H(39) 0.95 . . no
C(27) H(40) 0.96 . . no
C(27) H(41) 0.97 . . no
C(28) H(42) 1.01 . . no
C(28) H(43) 0.92 . . no
C(28) H(44) 0.90 . . no

loop_
_geom_contact_atom_site_label_1
_geom_contact_atom_site_label_2
_geom_contact_distance
_geom_contact_site_symmetry_1
_geom_contact_site_symmetry_2
_geom_contact_publ_flag
O(1) N(2) 2.89(2) . . no
O(1) O(3) 3.55(2) . . no
O(1) C(13) 3.55(2) . 2_665 no
O(2) C(16) 3.51(2) . 4_565 no
O(2) C(2) 3.59(2) . 1_545 no
O(3) N(1) 2.94(2) . . no
O(4) C(2) 3.46(2) . 4_475 no
O(4) C(3) 3.55(2) . 4_475 no

loop_
_geom_torsion_atom_site_label_1
_geom_torsion_atom_site_label_2
_geom_torsion_atom_site_label_3
_geom_torsion_atom_site_label_4
_geom_torsion_site_symmetry_1
_geom_torsion_site_symmetry_2
_geom_torsion_site_symmetry_3
_geom_torsion_site_symmetry_4
_geom_torsion
_geom_torsion_publ_flag
O(1) C(1) N(1) C(5) . . . . 166(1) no
O(1) C(1) C(2) C(3) . . . . 144(1) no
O(2) C(4) C(3) C(2) . . . . 148(1) no
O(2) C(4) C(5) N(1) . . . . 167(1) no
O(2) C(4) C(5) C(6) . . . . 47(2) no
O(2) C(4) C(5) C(10) . . . . -72(2) no
O(3) C(15) N(2) C(19) . . . . -164(1) no
O(3) C(15) C(16) C(17) . . . . -144(1) no
O(4) C(18) C(17) C(16) . . . . -153(1) no
O(4) C(18) C(19) N(2) . . . . -160(1) no
O(4) C(18) C(19) C(20) . . . . 78(2) no
O(4) C(18) C(19) C(24) . . . . -44(2) no
N(1) C(1) C(2) C(3) . . . . -35(2) no
N(1) C(5) C(4) C(3) . . . . -15(2) no
N(1) C(5) C(6) C(7) . . . . 166(1) no
N(1) C(5) C(10) C(9) . . . . -165(1) no
N(2) C(15) C(16) C(17) . . . . 37(2) no
N(2) C(19) C(18) C(17) . . . . 17(2) no
N(2) C(19) C(20) C(21) . . . . 167(1) no
N(2) C(19) C(24) C(23) . . . . -170(1) no
C(1) N(1) C(5) C(4) . . . . 41(2) no
C(1) N(1) C(5) C(6) . . . . 164(1) no
C(1) N(1) C(5) C(10) . . . . -79(2) no
C(1) C(2) C(3) C(4) . . . . 56(2) no
C(2) C(1) N(1) C(5) . . . . -15(2) no
C(2) C(3) C(4) C(5) . . . . -31(2) no
C(3) C(4) C(5) C(6) . . . . -135(1) no
C(3) C(4) C(5) C(10) . . . . 107(1) no
C(4) C(5) C(6) C(7) . . . . -73(2) no
C(4) C(5) C(10) C(9) . . . . 74(1) no
C(5) C(6) C(7) C(8) . . . . -54(2) no
C(5) C(10) C(9) C(8) . . . . 57(1) no
C(6) C(5) C(10) C(9) . . . . -47(1) no
C(6) C(7) C(8) C(9) . . . . 59(1) no
C(6) C(7) C(8) C(11) . . . . -175(1) no
C(7) C(6) C(5) C(10) . . . . 45(1) no
C(7) C(8) C(9) C(10) . . . . -59(1) no
C(7) C(8) C(11) C(12) . . . . 51(2) no
C(7) C(8) C(11) C(13) . . . . 169(1) no
C(7) C(8) C(11) C(14) . . . . -71(2) no
C(9) C(8) C(11) C(12) . . . . 174(1) no
C(9) C(8) C(11) C(13) . . . . -68(1) no
C(9) C(8) C(11) C(14) . . . . 52(2) no
C(10) C(9) C(8) C(11) . . . . 174(1) no
C(15) N(2) C(19) C(18) . . . . -42(2) no
C(15) N(2) C(19) C(20) . . . . 79(2) no
C(15) N(2) C(19) C(24) . . . . -163(1) no
C(15) C(16) C(17) C(18) . . . . -58(2) no
C(16) C(15) N(2) C(19) . . . . 15(2) no
C(16) C(17) C(18) C(19) . . . . 31(2) no
C(17) C(18) C(19) C(20) . . . . -105(1) no
C(17) C(18) C(19) C(24) . . . . 133(1) no
C(18) C(19) C(20) C(21) . . . . -72(2) no
C(18) C(19) C(24) C(23) . . . . 72(2) no
C(19) C(20) C(21) C(22) . . . . -55(2) no
C(19) C(24) C(23) C(22) . . . . 54(2) no
C(20) C(19) C(24) C(23) . . . . -50(2) no
C(20) C(21) C(22) C(23) . . . . 56(2) no
C(20) C(21) C(22) C(25) . . . . -176(1) no
C(21) C(20) C(19) C(24) . . . . 51(2) no
C(21) C(22) C(23) C(24) . . . . -55(1) no
C(21) C(22) C(25) C(26) . . . . -176(1) no
C(21) C(22) C(25) C(27) . . . . 66(1) no
C(21) C(22) C(25) C(28) . . . . -56(1) no
C(23) C(22) C(25) C(26) . . . . -50(2) no
C(23) C(22) C(25) C(27) . . . . -168(1) no
C(23) C(22) C(25) C(28) . . . . 70(1) no
C(24) C(23) C(22) C(25) . . . . 176(1) no
